data_7156651
loop_
_publ_author_name
'Wang, Miao'
'Tang, Bo-Cheng'
'Ma, Jin-Tian'
'Wang, Zi-Xuan'
'Xiang, Jia-Chen'
'Wu, Yan-Dong'
'Wang, Jun-Gang'
'Wu, An-Xin'

_publ_section_title
;
 I<sub>2</sub>/DMSO-mediated multicomponent reaction of o-hydroxyaryl
 methyl ketones, rongalite, and DMSO: access to C3-sulfenylated chromones.
;
_journal_issue 6
_journal_name_full 'Organic &amp; biomolecular chemistry'
_journal_page_first 1535
_journal_page_last 1541
_journal_paper_doi 10.1039/c8ob02994f
_journal_volume 17
_journal_year 2019
_chemical_formula_sum 'C11 H10 O3 S'
_chemical_formula_weight 222.25
_space_group_crystal_system orthorhombic
_space_group_IT_number 62
_space_group_name_Hall '-P 2ac 2n'
_space_group_name_H-M_alt 'P n m a'
_symmetry_space_group_name_Hall '-P 2ac 2n'
_symmetry_space_group_name_H-M 'P n m a'
_atom_sites_solution_hydrogens geom
_audit_creation_method SHELXL-2014/7
_audit_update_record
;
2018-09-07 deposited with the CCDC.
2019-01-16 downloaded from the CCDC.
;
_cell_angle_alpha 90
_cell_angle_beta 90
_cell_angle_gamma 90
_cell_formula_units_Z 4
_cell_length_a 23.014(7)
_cell_length_b 6.551(2)
_cell_length_c 6.696(2)
_cell_measurement_reflns_used 2712
_cell_measurement_temperature 273(2)
_cell_measurement_theta_max 27.01
_cell_measurement_theta_min 3.11
_cell_volume 1009.5(5)
_computing_structure_refinement 'SHELXL-2014/7 (Sheldrick, 2014)'
_diffrn_ambient_temperature 273(2)
_diffrn_measured_fraction_theta_full 0.995
_diffrn_measured_fraction_theta_max 0.948
_diffrn_measurement_device_type CCD
_diffrn_radiation_type MoK\a
_diffrn_radiation_wavelength 0.71073
_diffrn_reflns_av_R_equivalents 0.0378
_diffrn_reflns_av_unetI/netI 0.0333
_diffrn_reflns_Laue_measured_fraction_full 0.995
_diffrn_reflns_Laue_measured_fraction_max 0.948
_diffrn_reflns_limit_h_max 33
_diffrn_reflns_limit_h_min -29
_diffrn_reflns_limit_k_max 9
_diffrn_reflns_limit_k_min -9
_diffrn_reflns_limit_l_max 9
_diffrn_reflns_limit_l_min -9
_diffrn_reflns_number 10350
_diffrn_reflns_point_group_measured_fraction_full 0.995
_diffrn_reflns_point_group_measured_fraction_max 0.948
_diffrn_reflns_theta_full 25.242
_diffrn_reflns_theta_max 32.120
_diffrn_reflns_theta_min 3.168
_exptl_absorpt_coefficient_mu 0.302
_exptl_absorpt_correction_type multi-scan
_exptl_absorpt_process_details sadabs
_exptl_crystal_colour colorless
_exptl_crystal_density_diffrn 1.462
_exptl_crystal_description Block
_exptl_crystal_F_000 464
_exptl_crystal_size_max 0.220
_exptl_crystal_size_mid 0.200
_exptl_crystal_size_min 0.180
_exptl_transmission_factor_max 0.864
_exptl_transmission_factor_min 0.864
_refine_diff_density_max 0.207
_refine_diff_density_min -0.374
_refine_diff_density_rms 0.109
_refine_ls_extinction_method none
_refine_ls_goodness_of_fit_ref 0.942
_refine_ls_hydrogen_treatment constr
_refine_ls_matrix_type full
_refine_ls_number_parameters 91
_refine_ls_number_reflns 1799
_refine_ls_number_restraints 0
_refine_ls_restrained_S_all 0.942
_refine_ls_R_factor_all 0.0675
_refine_ls_R_factor_gt 0.0493
_refine_ls_shift/su_max 0.000
_refine_ls_shift/su_mean 0.000
_refine_ls_structure_factor_coef Fsqd
_refine_ls_weighting_details 'w=1/[\s^2^(Fo^2^)+(0.1031P)^2^+0.2000P] where P=(Fo^2^+2Fc^2^)/3'
_refine_ls_weighting_scheme calc
_refine_ls_wR_factor_gt 0.1416
_refine_ls_wR_factor_ref 0.1604
_reflns_Friedel_coverage 0.000
_reflns_number_gt 1316
_reflns_number_total 1799
_reflns_threshold_expression 'I > 2\s(I)'
_cod_data_source_file c8ob02994f2.cif
_cod_data_source_block 1_a
_cod_depositor_comments 'Adding full bibliography for 7156651.cif.'
_cod_original_cell_volume 1009.6(6)
_cod_database_code 7156651
_shelx_shelxl_version_number 2014/7
_shelx_space_group_comment
;
The symmetry employed for this shelxl refinement is uniquely defined
by the following loop, which should always be used as a source of
symmetry information in preference to the above space-group names.
They are only intended as comments.
;
_shelx_estimated_absorpt_t_min 0.937
_shelx_estimated_absorpt_t_max 0.948

loop_
_space_group_symop_operation_xyz
'x, y, z'
'-x+1/2, -y, z+1/2'
'-x, y+1/2, -z'
'x+1/2, -y+1/2, -z+1/2'
'-x, -y, -z'
'x-1/2, y, -z-1/2'
'x, -y-1/2, z'
'-x-1/2, y-1/2, z-1/2'

loop_
_atom_site_label
_atom_site_type_symbol
_atom_site_fract_x
_atom_site_fract_y
_atom_site_fract_z
_atom_site_U_iso_or_equiv
_atom_site_adp_type
_atom_site_occupancy
_atom_site_site_symmetry_order
_atom_site_calc_flag
_atom_site_refinement_flags_posn
_atom_site_refinement_flags_adp
_atom_site_refinement_flags_occupancy
C1 C 0.93375(12) 0.7500 0.4812(4) 0.0657(7) Uani 1 2 d S T P
H1A H 0.9753 0.7500 0.4684 0.099 Uiso 1 2 calc R U P
H1B H 0.9217 0.8696 0.5528 0.099 Uiso 0.5 1 calc R U P
H1C H 0.9217 0.6304 0.5528 0.099 Uiso 0.5 1 calc R U P
C2 C 0.76705(10) 0.7500 0.0613(3) 0.0462(5) Uani 1 2 d S T P
H2 H 0.7519 0.7500 -0.0675 0.055 Uiso 1 2 calc R U P
C3 C 0.82542(11) 0.7500 0.0872(3) 0.0481(5) Uani 1 2 d S T P
H3 H 0.8499 0.7500 -0.0232 0.058 Uiso 1 2 calc R U P
C4 C 0.84889(10) 0.7500 0.2800(3) 0.0443(5) Uani 1 2 d S T P
C5 C 0.81334(10) 0.7500 0.4445(3) 0.0439(5) Uani 1 2 d S T P
H5 H 0.8288 0.7500 0.5728 0.053 Uiso 1 2 calc R U P
C6 C 0.75373(10) 0.7500 0.4139(3) 0.0389(4) Uani 1 2 d S T P
C7 C 0.72873(9) 0.7500 0.2256(3) 0.0381(4) Uani 1 2 d S T P
C8 C 0.66613(10) 0.7500 0.2042(3) 0.0406(4) Uani 1 2 d S T P
C9 C 0.63427(9) 0.7500 0.3916(3) 0.0398(4) Uani 1 2 d S T P
C10 C 0.66262(10) 0.7500 0.5664(3) 0.0440(5) Uani 1 2 d S T P
H10 H 0.6407 0.7500 0.6831 0.053 Uiso 1 2 calc R U P
C11 C 0.53400(13) 0.7500 0.6175(4) 0.0658(7) Uani 1 2 d S T P
H11A H 0.4923 0.7500 0.6193 0.099 Uiso 1 2 calc R U P
H11B H 0.5482 0.6304 0.6845 0.099 Uiso 0.5 1 calc R U P
H11C H 0.5482 0.8696 0.6845 0.099 Uiso 0.5 1 calc R U P
O1 O 0.64091(8) 0.7500 0.0429(2) 0.0608(5) Uani 1 2 d S T P
O2 O 0.72104(7) 0.7500 0.5832(2) 0.0466(4) Uani 1 2 d S T P
O3 O 0.90803(7) 0.7500 0.2881(3) 0.0566(5) Uani 1 2 d S T P
S1 S 0.55891(3) 0.7500 0.36541(9) 0.0562(2) Uani 1 2 d S T P

loop_
_atom_site_aniso_label
_atom_site_aniso_U_11
_atom_site_aniso_U_22
_atom_site_aniso_U_33
_atom_site_aniso_U_23
_atom_site_aniso_U_13
_atom_site_aniso_U_12
C1 0.0393(12) 0.100(2) 0.0575(16) 0.000 -0.0032(10) 0.000
C2 0.0554(13) 0.0553(12) 0.0280(9) 0.000 -0.0005(8) 0.000
C3 0.0537(13) 0.0559(12) 0.0347(10) 0.000 0.0082(9) 0.000
C4 0.0478(12) 0.0435(10) 0.0417(11) 0.000 0.0034(9) 0.000
C5 0.0423(11) 0.0560(12) 0.0335(9) 0.000 -0.0050(8) 0.000
C6 0.0462(11) 0.0426(9) 0.0279(8) 0.000 -0.0005(7) 0.000
C7 0.0449(11) 0.0406(9) 0.0288(9) 0.000 -0.0020(7) 0.000
C8 0.0494(11) 0.0433(10) 0.0290(9) 0.000 -0.0054(8) 0.000
C9 0.0447(11) 0.0416(9) 0.0331(10) 0.000 -0.0015(7) 0.000
C10 0.0436(11) 0.0557(11) 0.0327(9) 0.000 0.0012(8) 0.000
C11 0.0529(15) 0.0843(19) 0.0602(16) 0.000 0.0137(12) 0.000
O1 0.0552(10) 0.0973(14) 0.0299(8) 0.000 -0.0097(7) 0.000
O2 0.0434(8) 0.0711(10) 0.0254(7) 0.000 -0.0015(5) 0.000
O3 0.0420(9) 0.0790(12) 0.0489(9) 0.000 0.0018(7) 0.000
S1 0.0427(3) 0.0777(5) 0.0483(4) 0.000 -0.0054(2) 0.000

loop_
_atom_type_symbol
_atom_type_description
_atom_type_scat_dispersion_real
_atom_type_scat_dispersion_imag
_atom_type_scat_source
C C 0.0033 0.0016 'International Tables Vol C Tables 4.2.6.8 and 6.1.1.4'
H H 0.0000 0.0000 'International Tables Vol C Tables 4.2.6.8 and 6.1.1.4'
O O 0.0106 0.0060 'International Tables Vol C Tables 4.2.6.8 and 6.1.1.4'
S S 0.1246 0.1234 'International Tables Vol C Tables 4.2.6.8 and 6.1.1.4'

loop_
_geom_angle_atom_site_label_1
_geom_angle_atom_site_label_2
_geom_angle_atom_site_label_3
_geom_angle
O3 C1 H1A 109.5
O3 C1 H1B 109.5
H1A C1 H1B 109.5
O3 C1 H1C 109.5
H1A C1 H1C 109.5
H1B C1 H1C 109.5
C3 C2 C7 121.3(2)
C3 C2 H2 119.3
C7 C2 H2 119.3
C2 C3 C4 120.1(2)
C2 C3 H3 120.0
C4 C3 H3 120.0
O3 C4 C5 124.3(2)
O3 C4 C3 115.00(19)
C5 C4 C3 120.7(2)
C4 C5 C6 118.1(2)
C4 C5 H5 120.9
C6 C5 H5 120.9
O2 C6 C7 121.90(19)
O2 C6 C5 115.10(18)
C7 C6 C5 123.00(19)
C6 C7 C2 116.8(2)
C6 C7 C8 120.18(18)
C2 C7 C8 123.06(18)
O1 C8 C7 123.9(2)
O1 C8 C9 121.4(2)
C7 C8 C9 114.65(17)
C10 C9 C8 120.6(2)
C10 C9 S1 124.91(17)
C8 C9 S1 114.54(15)
C9 C10 O2 123.9(2)
C9 C10 H10 118.0
O2 C10 H10 118.0
S1 C11 H11A 109.5
S1 C11 H11B 109.5
H11A C11 H11B 109.5
S1 C11 H11C 109.5
H11A C11 H11C 109.5
H11B C11 H11C 109.5
C10 O2 C6 118.80(16)
C4 O3 C1 116.88(18)
C9 S1 C11 102.98(13)

loop_
_geom_bond_atom_site_label_1
_geom_bond_atom_site_label_2
_geom_bond_distance
C1 O3 1.422(3)
C1 H1A 0.9600
C1 H1B 0.9600
C1 H1C 0.9600
C2 C3 1.354(4)
C2 C7 1.410(3)
C2 H2 0.9300
C3 C4 1.399(3)
C3 H3 0.9300
C4 O3 1.362(3)
C4 C5 1.372(3)
C5 C6 1.387(3)
C5 H5 0.9300
C6 O2 1.360(3)
C6 C7 1.387(3)
C7 C8 1.448(3)
C8 O1 1.227(3)
C8 C9 1.453(3)
C9 C10 1.340(3)
C9 S1 1.743(2)
C10 O2 1.349(3)
C10 H10 0.9300
C11 S1 1.783(3)
C11 H11A 0.9600
C11 H11B 0.9600
C11 H11C 0.9600

loop_
_geom_torsion_atom_site_label_1
_geom_torsion_atom_site_label_2
_geom_torsion_atom_site_label_3
_geom_torsion_atom_site_label_4
_geom_torsion
C7 C2 C3 C4 0.000(0)
C2 C3 C4 O3 180.000(0)
C2 C3 C4 C5 0.000(0)
O3 C4 C5 C6 180.000(0)
C3 C4 C5 C6 0.000(0)
C4 C5 C6 O2 180.000(0)
C4 C5 C6 C7 0.000(0)
O2 C6 C7 C2 180.000(0)
C5 C6 C7 C2 0.000(0)
O2 C6 C7 C8 0.000(0)
C5 C6 C7 C8 180.000(0)
C3 C2 C7 C6 0.000(0)
C3 C2 C7 C8 180.0
C6 C7 C8 O1 180.000(0)
C2 C7 C8 O1 0.000(0)
C6 C7 C8 C9 0.000(0)
C2 C7 C8 C9 180.000(0)
O1 C8 C9 C10 180.000(0)
C7 C8 C9 C10 0.000(0)
O1 C8 C9 S1 0.000(0)
C7 C8 C9 S1 180.0
C8 C9 C10 O2 0.000(0)
S1 C9 C10 O2 180.000(0)
C9 C10 O2 C6 0.000(0)
C7 C6 O2 C10 0.000(0)
C5 C6 O2 C10 180.000(0)
C5 C4 O3 C1 0.000(0)
C3 C4 O3 C1 180.000(0)
C10 C9 S1 C11 0.000(0)
C8 C9 S1 C11 180.000(0)
